data_7228893
loop_
_publ_author_name
'Shainyan, B. A.'
'Astakhova, V. V.'
'Ganin, A. S.'
'Moskalik, M. Yu'
'Sterkhova, I. V.'

_publ_section_title
;
 Oxidative addition/cycloaddition of arenesulfonamides and triflamide to
 N-allyltriflamide and N,N-diallyltriflamide
;
_journal_issue 62
_journal_name_full 'RSC Adv.'
_journal_page_first 38951
_journal_paper_doi 10.1039/C7RA05831D
_journal_volume 7
_journal_year 2017
_chemical_formula_moiety 'C8 H10 F6 I2 N2 O4 S2'
_chemical_formula_sum 'C8 H10 F6 I2 N2 O4 S2'
_chemical_formula_weight 630.10
_chemical_melting_point 426
_chemical_name_systematic 3,7-diiodo-1,5-bis[(trifluoromethyl)sulfonyl]-1,5-diazocane
_space_group_crystal_system monoclinic
_space_group_IT_number 14
_space_group_name_Hall '-P 2ybc'
_space_group_name_H-M_alt 'P 1 21/c 1'
_symmetry_space_group_name_Hall '-P 2ybc'
_symmetry_space_group_name_H-M 'P 1 21/c 1'
_atom_sites_solution_hydrogens geom
_audit_creation_method SHELXL-2013
_audit_update_record
;
2016-12-05 deposited with the CCDC.
2017-08-03 downloaded from the CCDC.
;
_cell_angle_alpha 90
_cell_angle_beta 100.155(5)
_cell_angle_gamma 90
_cell_formula_units_Z 8
_cell_length_a 11.3052(16)
_cell_length_b 17.982(3)
_cell_length_c 18.058(3)
_cell_measurement_reflns_used 200
_cell_measurement_temperature 100(2)
_cell_measurement_theta_max 25
_cell_measurement_theta_min 5
_cell_volume 3613.5(10)
_computing_cell_refinement 'Bruker SAINT'
_computing_data_collection 'Bruker APEX2'
_computing_data_reduction 'Bruker SAINT'
_computing_molecular_graphics 'Bruker SHELXTL'
_computing_publication_material 'Bruker SHELXTL'
_computing_structure_refinement 'SHELXL-2013 (Sheldrick 2013)'
_computing_structure_solution 'SHELXS-97 (Sheldrick 2008)'
_diffrn_ambient_temperature 100(2)
_diffrn_measured_fraction_theta_full 1.000
_diffrn_measured_fraction_theta_max 0.994
_diffrn_measurement_device_type 'Bruker D8 VENTURE PHOTON 100 CMOS'
_diffrn_measurement_method '\f and \w scans'
_diffrn_radiation_type MoK\a
_diffrn_radiation_wavelength 0.71073
_diffrn_reflns_av_R_equivalents 0.1002
_diffrn_reflns_av_unetI/netI 0.0464
_diffrn_reflns_Laue_measured_fraction_full 1.000
_diffrn_reflns_Laue_measured_fraction_max 0.994
_diffrn_reflns_limit_h_max 15
_diffrn_reflns_limit_h_min -15
_diffrn_reflns_limit_k_max 25
_diffrn_reflns_limit_k_min -25
_diffrn_reflns_limit_l_max 25
_diffrn_reflns_limit_l_min -25
_diffrn_reflns_number 147899
_diffrn_reflns_point_group_measured_fraction_full 1.000
_diffrn_reflns_point_group_measured_fraction_max 0.994
_diffrn_reflns_theta_full 25.242
_diffrn_reflns_theta_max 30.150
_diffrn_reflns_theta_min 2.152
_exptl_absorpt_coefficient_mu 3.786
_exptl_absorpt_correction_T_max 0.7460
_exptl_absorpt_correction_T_min 0.3628
_exptl_absorpt_correction_type multi-scan
_exptl_crystal_colour colorless
_exptl_crystal_density_diffrn 2.316
_exptl_crystal_description plate
_exptl_crystal_F_000 2368
_exptl_crystal_recrystallization_method 'Re-crystallisation from solvent: diethyl ether'
_exptl_crystal_size_max 0.500
_exptl_crystal_size_mid 0.340
_exptl_crystal_size_min 0.180
_refine_diff_density_max 2.096
_refine_diff_density_min -2.015
_refine_diff_density_rms 0.159
_refine_ls_extinction_coef 0.00110(7)
_refine_ls_extinction_expression Fc^*^=kFc[1+0.001xFc^2^\l^3^/sin(2\q)]^-1/4^
_refine_ls_extinction_method SHELXL
_refine_ls_goodness_of_fit_ref 1.056
_refine_ls_hydrogen_treatment constr
_refine_ls_matrix_type full
_refine_ls_number_parameters 434
_refine_ls_number_reflns 10609
_refine_ls_number_restraints 0
_refine_ls_restrained_S_all 1.056
_refine_ls_R_factor_all 0.0786
_refine_ls_R_factor_gt 0.0431
_refine_ls_shift/su_max 0.001
_refine_ls_shift/su_mean 0.000
_refine_ls_structure_factor_coef Fsqd
_refine_ls_weighting_details 'w=1/[\s^2^(Fo^2^)+(0.0361P)^2^+11.1751P] where P=(Fo^2^+2Fc^2^)/3'
_refine_ls_weighting_scheme calc
_refine_ls_wR_factor_gt 0.0891
_refine_ls_wR_factor_ref 0.1031
_reflns_Friedel_coverage 0.000
_reflns_number_gt 7308
_reflns_number_total 10609
_reflns_threshold_expression 'I > 2\s(I)'
_cod_data_source_file c7ra05831d2.cif
_cod_data_source_block mo_Astakhova_bak_0m
_cod_original_cell_volume 3613.5(9)
_cod_database_code 7228893
_shelx_space_group_comment
;
The symmetry employed for this shelxl refinement is uniquely defined
by the following loop, which should always be used as a source of
symmetry information in preference to the above space-group names.
They are only intended as comments.
;
_shelx_estimated_absorpt_t_min 0.253
_shelx_estimated_absorpt_t_max 0.549
_shelxl_version_number 2013-3

loop_
_space_group_symop_operation_xyz
'x, y, z'
'-x, y+1/2, -z+1/2'
'-x, -y, -z'
'x, -y-1/2, z-1/2'

loop_
_atom_site_label
_atom_site_type_symbol
_atom_site_fract_x
_atom_site_fract_y
_atom_site_fract_z
_atom_site_U_iso_or_equiv
_atom_site_adp_type
_atom_site_occupancy
_atom_site_site_symmetry_order
_atom_site_calc_flag
_atom_site_refinement_flags_posn
_atom_site_refinement_flags_adp
I1 I 0.47960(3) 0.88808(2) -0.05984(2) 0.04694(11) Uani 1 1 d . .
I2 I 0.72407(4) 0.65172(2) 0.29080(2) 0.04192(10) Uani 1 1 d . .
I3 I 0.90443(4) 0.30315(2) 0.62543(2) 0.04487(11) Uani 1 1 d . .
I4 I 0.82437(3) 0.02848(2) 0.94450(2) 0.03852(10) Uani 1 1 d . .
S1 S 0.83546(10) 0.90536(6) 0.17285(6) 0.0253(2) Uani 1 1 d . .
S2 S 0.85602(9) 0.71543(6) 0.03168(6) 0.0268(2) Uani 1 1 d . .
S3 S 0.56950(10) 0.11976(6) 0.68816(7) 0.0301(2) Uani 1 1 d . .
S4 S 0.67659(10) 0.29847(7) 0.85257(6) 0.0304(2) Uani 1 1 d . .
F1 F 0.9001(3) 1.02362(18) 0.2524(2) 0.0577(9) Uani 1 1 d . .
F2 F 0.7519(3) 0.6466(2) -0.08962(18) 0.0611(10) Uani 1 1 d . .
F3 F 0.8069(4) 0.57508(19) 0.0045(2) 0.0660(10) Uani 1 1 d . .
F4 F 0.7712(3) 0.95595(17) 0.29571(17) 0.0510(8) Uani 1 1 d . .
F5 F 0.7146(3) 1.02352(18) 0.1988(2) 0.0624(10) Uani 1 1 d . .
F6 F 0.9383(3) 0.6199(2) -0.0556(2) 0.0667(11) Uani 1 1 d . .
F7 F 0.6469(5) 0.0345(3) 0.5889(3) 0.117(2) Uani 1 1 d . .
F8 F 0.6664(4) 0.4068(2) 0.9462(2) 0.0825(14) Uani 1 1 d . .
F9 F 0.8113(3) 0.33155(18) 0.98217(16) 0.0500(8) Uani 1 1 d . .
F10 F 0.5573(4) -0.02365(19) 0.6597(2) 0.0773(12) Uani 1 1 d . .
F11 F 0.4557(5) 0.0423(2) 0.5762(3) 0.121(2) Uani 1 1 d . .
F12 F 0.8243(4) 0.40899(18) 0.89507(19) 0.0621(10) Uani 1 1 d . .
O1 O 0.9291(3) 0.86503(19) 0.2189(2) 0.0369(8) Uani 1 1 d . .
O2 O 0.8521(3) 0.9402(2) 0.10519(19) 0.0399(8) Uani 1 1 d . .
O3 O 0.8731(3) 0.7762(2) -0.01528(19) 0.0411(8) Uani 1 1 d . .
O4 O 0.9448(3) 0.6929(2) 0.09356(18) 0.0380(8) Uani 1 1 d . .
O5 O 0.6314(3) 0.3430(2) 0.78871(19) 0.0427(9) Uani 1 1 d . .
O6 O 0.6001(3) 0.2564(2) 0.8917(2) 0.0471(9) Uani 1 1 d . .
O7 O 0.5334(3) 0.1810(2) 0.6404(2) 0.0548(11) Uani 1 1 d . .
O8 O 0.5077(3) 0.0971(2) 0.7467(2) 0.0439(9) Uani 1 1 d . .
C2 C 0.6292(4) 0.7628(2) 0.0101(2) 0.0266(9) Uani 1 1 d . .
H2 H 0.5524 0.7432 0.0211 0.032 Uiso 1 1 calc R U
H1 H 0.6327 0.7509 -0.0430 0.032 Uiso 1 1 calc R U
N2 N 0.7298(3) 0.72451(19) 0.05919(18) 0.0230(7) Uani 1 1 d . .
N3 N 0.7097(3) 0.1268(2) 0.72070(19) 0.0244(7) Uani 1 1 d . .
N4 N 0.7808(3) 0.24598(18) 0.83379(18) 0.0218(7) Uani 1 1 d . .
C1 C 0.8025(5) 0.9817(3) 0.2339(3) 0.0349(11) Uani 1 1 d . .
N1 N 0.7172(3) 0.85521(19) 0.15777(19) 0.0235(7) Uani 1 1 d . .
C3 C 0.6172(4) 0.8766(3) 0.0962(2) 0.0295(9) Uani 1 1 d . .
H4 H 0.6125 0.9315 0.0933 0.035 Uiso 1 1 calc R U
H3 H 0.5405 0.8583 0.1088 0.035 Uiso 1 1 calc R U
C4 C 0.6305(4) 0.8464(2) 0.0195(2) 0.0257(9) Uani 1 1 d . .
H10 H 0.7063 0.8664 0.0059 0.031 Uiso 1 1 calc R U
C5 C 0.8364(5) 0.6341(3) -0.0314(3) 0.0417(12) Uani 1 1 d . .
C6 C 0.6982(4) 0.7971(2) 0.2127(2) 0.0266(9) Uani 1 1 d . .
H5 H 0.6107 0.7893 0.2096 0.032 Uiso 1 1 calc R U
H6 H 0.7310 0.8149 0.2641 0.032 Uiso 1 1 calc R U
C7 C 0.7565(4) 0.7232(2) 0.2000(2) 0.0248(9) Uani 1 1 d . .
H7 H 0.8450 0.7307 0.2041 0.030 Uiso 1 1 calc R U
C8 C 0.7089(4) 0.6830(2) 0.1271(2) 0.0268(9) Uani 1 1 d . .
H9 H 0.7481 0.6337 0.1279 0.032 Uiso 1 1 calc R U
H8 H 0.6215 0.6747 0.1237 0.032 Uiso 1 1 calc R U
C9 C 0.5553(5) 0.0393(3) 0.6238(3) 0.0425(12) Uani 1 1 d . .
C10 C 0.7870(4) 0.1690(2) 0.6773(2) 0.0269(9) Uani 1 1 d . .
H17 H 0.7553 0.1632 0.6229 0.032 Uiso 1 1 calc R U
H16 H 0.8691 0.1478 0.6874 0.032 Uiso 1 1 calc R U
C11 C 0.7935(4) 0.2516(2) 0.6968(2) 0.0252(9) Uani 1 1 d . .
H18 H 0.7109 0.2734 0.6856 0.030 Uiso 1 1 calc R U
C12 C 0.8511(4) 0.2712(2) 0.7768(2) 0.0232(8) Uani 1 1 d . .
H20 H 0.9321 0.2485 0.7879 0.028 Uiso 1 1 calc R U
H19 H 0.8612 0.3258 0.7807 0.028 Uiso 1 1 calc R U
C13 C 0.7492(5) 0.3657(3) 0.9233(3) 0.0400(12) Uani 1 1 d . .
C14 C 0.7641(4) 0.0784(2) 0.7849(2) 0.0276(9) Uani 1 1 d . .
H11 H 0.8499 0.0702 0.7825 0.033 Uiso 1 1 calc R U
H15 H 0.7235 0.0294 0.7797 0.033 Uiso 1 1 calc R U
C15 C 0.7545(4) 0.1110(2) 0.8608(2) 0.0267(9) Uani 1 1 d . .
H14 H 0.6677 0.1195 0.8628 0.032 Uiso 1 1 calc R U
C16 C 0.8233(4) 0.1821(2) 0.8840(2) 0.0255(9) Uani 1 1 d . .
H12 H 0.8147 0.1949 0.9361 0.031 Uiso 1 1 calc R U
H13 H 0.9097 0.1737 0.8836 0.031 Uiso 1 1 calc R U

loop_
_atom_site_aniso_label
_atom_site_aniso_U_11
_atom_site_aniso_U_22
_atom_site_aniso_U_33
_atom_site_aniso_U_23
_atom_site_aniso_U_13
_atom_site_aniso_U_12
I1 0.0474(2) 0.0449(2) 0.03967(19) -0.00455(15) -0.01666(15) 0.01580(16)
I2 0.0662(2) 0.03258(17) 0.02736(16) 0.00591(12) 0.00929(15) -0.01187(15)
I3 0.0589(2) 0.0510(2) 0.02862(16) -0.00223(14) 0.01839(15) -0.02282(17)
I4 0.0509(2) 0.03023(16) 0.03255(17) 0.01141(12) 0.00209(14) 0.00055(14)
S1 0.0265(5) 0.0242(5) 0.0248(5) 0.0005(4) 0.0036(4) -0.0025(4)
S2 0.0204(5) 0.0367(6) 0.0237(5) -0.0073(4) 0.0053(4) 0.0002(4)
S3 0.0229(5) 0.0244(5) 0.0393(6) -0.0009(4) -0.0045(4) 0.0001(4)
S4 0.0264(6) 0.0351(6) 0.0311(5) 0.0013(5) 0.0088(4) 0.0082(5)
F1 0.069(2) 0.0389(17) 0.063(2) -0.0143(15) 0.0060(18) -0.0250(16)
F2 0.051(2) 0.084(3) 0.0409(17) -0.0337(17) -0.0121(15) 0.0138(18)
F3 0.092(3) 0.0394(19) 0.069(2) -0.0197(17) 0.020(2) -0.0034(19)
F4 0.082(2) 0.0383(17) 0.0368(16) -0.0091(13) 0.0229(16) -0.0097(16)
F5 0.076(2) 0.0413(18) 0.063(2) -0.0091(16) -0.0082(19) 0.0271(17)
F6 0.0437(19) 0.091(3) 0.069(2) -0.041(2) 0.0193(17) 0.0140(19)
F7 0.140(5) 0.118(4) 0.110(4) -0.081(3) 0.070(4) -0.062(4)
F8 0.086(3) 0.085(3) 0.075(3) -0.035(2) 0.010(2) 0.051(2)
F9 0.073(2) 0.0456(18) 0.0276(14) 0.0005(13) -0.0008(14) 0.0101(16)
F10 0.123(4) 0.0339(18) 0.067(2) -0.0038(17) -0.005(2) 0.003(2)
F11 0.117(4) 0.065(3) 0.139(4) -0.037(3) -0.096(4) 0.017(3)
F12 0.099(3) 0.0376(17) 0.0478(19) -0.0014(15) 0.0084(19) -0.0189(18)
O1 0.0243(17) 0.0363(18) 0.046(2) 0.0012(15) -0.0038(14) 0.0019(14)
O2 0.045(2) 0.044(2) 0.0325(17) 0.0055(15) 0.0102(15) -0.0151(16)
O3 0.039(2) 0.049(2) 0.0395(19) 0.0060(16) 0.0200(16) -0.0011(16)
O4 0.0242(16) 0.055(2) 0.0318(17) -0.0110(15) -0.0027(13) 0.0098(15)
O5 0.039(2) 0.049(2) 0.0377(19) 0.0060(16) 0.0013(15) 0.0220(17)
O6 0.034(2) 0.057(2) 0.056(2) 0.0018(19) 0.0249(17) 0.0017(17)
O7 0.041(2) 0.0309(19) 0.078(3) 0.0139(18) -0.029(2) -0.0020(16)
O8 0.0272(18) 0.053(2) 0.054(2) -0.0089(18) 0.0130(16) -0.0071(16)
C2 0.022(2) 0.033(2) 0.023(2) -0.0034(17) 0.0013(16) -0.0011(17)
N2 0.0211(17) 0.0273(18) 0.0213(16) -0.0027(14) 0.0052(13) 0.0018(14)
N3 0.0195(17) 0.0261(17) 0.0255(17) 0.0005(14) -0.0018(14) -0.0019(14)
N4 0.0247(18) 0.0201(16) 0.0214(16) 0.0010(13) 0.0066(13) 0.0027(14)
C1 0.044(3) 0.026(2) 0.032(2) -0.0033(19) 0.000(2) -0.003(2)
N1 0.0250(18) 0.0222(17) 0.0230(17) -0.0015(13) 0.0033(14) -0.0005(14)
C3 0.025(2) 0.031(2) 0.030(2) -0.0040(18) 0.0008(18) 0.0073(18)
C4 0.023(2) 0.029(2) 0.0219(19) -0.0008(16) -0.0029(16) 0.0034(17)
C5 0.034(3) 0.050(3) 0.040(3) -0.019(2) 0.006(2) 0.006(2)
C6 0.032(2) 0.024(2) 0.026(2) 0.0004(17) 0.0118(18) -0.0025(18)
C7 0.030(2) 0.023(2) 0.0214(19) 0.0017(16) 0.0054(17) -0.0027(17)
C8 0.034(2) 0.023(2) 0.025(2) -0.0025(16) 0.0109(18) -0.0039(18)
C9 0.043(3) 0.045(3) 0.035(3) -0.006(2) -0.006(2) -0.011(2)
C10 0.029(2) 0.031(2) 0.0211(19) -0.0038(17) 0.0055(17) -0.0061(18)
C11 0.025(2) 0.030(2) 0.0219(19) 0.0044(16) 0.0069(16) -0.0049(17)
C12 0.022(2) 0.026(2) 0.0222(19) -0.0006(16) 0.0064(16) -0.0010(16)
C13 0.054(3) 0.031(2) 0.035(3) -0.004(2) 0.009(2) 0.014(2)
C14 0.030(2) 0.026(2) 0.026(2) 0.0010(17) -0.0007(17) 0.0022(18)
C15 0.028(2) 0.024(2) 0.028(2) 0.0072(17) 0.0032(17) 0.0020(17)
C16 0.029(2) 0.025(2) 0.0220(19) 0.0052(16) 0.0034(17) 0.0030(17)

loop_
_atom_type_symbol
_atom_type_description
_atom_type_scat_dispersion_real
_atom_type_scat_dispersion_imag
_atom_type_scat_source
C C 0.0033 0.0016 'International Tables Vol C Tables 4.2.6.8 and 6.1.1.4'
H H 0.0000 0.0000 'International Tables Vol C Tables 4.2.6.8 and 6.1.1.4'
N N 0.0061 0.0033 'International Tables Vol C Tables 4.2.6.8 and 6.1.1.4'
O O 0.0106 0.0060 'International Tables Vol C Tables 4.2.6.8 and 6.1.1.4'
F F 0.0171 0.0103 'International Tables Vol C Tables 4.2.6.8 and 6.1.1.4'
S S 0.1246 0.1234 'International Tables Vol C Tables 4.2.6.8 and 6.1.1.4'
I I -0.4742 1.8119 'International Tables Vol C Tables 4.2.6.8 and 6.1.1.4'

loop_
_geom_angle_atom_site_label_1
_geom_angle_atom_site_label_2
_geom_angle_atom_site_label_3
_geom_angle
O2 S1 O1 122.1(2)
O2 S1 N1 109.8(2)
O1 S1 N1 109.00(19)
O2 S1 C1 105.0(2)
O1 S1 C1 103.8(2)
N1 S1 C1 105.8(2)
O3 S2 O4 122.5(2)
O3 S2 N2 109.3(2)
O4 S2 N2 109.23(19)
O3 S2 C5 104.8(2)
O4 S2 C5 104.6(2)
N2 S2 C5 104.9(2)
O7 S3 O8 123.2(3)
O7 S3 N3 108.9(2)
O8 S3 N3 109.6(2)
O7 S3 C9 104.1(3)
O8 S3 C9 104.1(2)
N3 S3 C9 105.3(2)
O5 S4 O6 122.5(2)
O5 S4 N4 109.5(2)
O6 S4 N4 109.1(2)
O5 S4 C13 104.2(2)
O6 S4 C13 103.8(2)
N4 S4 C13 106.3(2)
N2 C2 C4 113.8(3)
N2 C2 H2 108.8
C4 C2 H2 108.8
N2 C2 H1 108.8
C4 C2 H1 108.8
H2 C2 H1 107.7
C2 N2 C8 120.6(3)
C2 N2 S2 119.6(3)
C8 N2 S2 118.9(3)
C10 N3 C14 120.6(3)
C10 N3 S3 119.1(3)
C14 N3 S3 119.1(3)
C12 N4 C16 120.4(3)
C12 N4 S4 118.4(3)
C16 N4 S4 119.9(3)
F4 C1 F5 108.5(5)
F4 C1 F1 108.8(4)
F5 C1 F1 108.7(4)
F4 C1 S1 111.0(3)
F5 C1 S1 110.7(3)
F1 C1 S1 109.1(4)
C6 N1 C3 120.0(4)
C6 N1 S1 120.0(3)
C3 N1 S1 119.0(3)
N1 C3 C4 113.8(3)
N1 C3 H4 108.8
C4 C3 H4 108.8
N1 C3 H3 108.8
C4 C3 H3 108.8
H4 C3 H3 107.7
C2 C4 C3 117.2(4)
C2 C4 I1 106.3(3)
C3 C4 I1 106.7(3)
C2 C4 H10 108.8
C3 C4 H10 108.8
I1 C4 H10 108.8
F2 C5 F3 108.7(5)
F2 C5 F6 108.8(4)
F3 C5 F6 108.5(5)
F2 C5 S2 110.6(4)
F3 C5 S2 110.4(4)
F6 C5 S2 109.9(4)
N1 C6 C7 113.5(3)
N1 C6 H5 108.9
C7 C6 H5 108.9
N1 C6 H6 108.9
C7 C6 H6 108.9
H5 C6 H6 107.7
C8 C7 C6 116.8(4)
C8 C7 I2 107.1(3)
C6 C7 I2 105.6(3)
C8 C7 H7 109.0
C6 C7 H7 109.0
I2 C7 H7 109.0
N2 C8 C7 113.1(3)
N2 C8 H9 109.0
C7 C8 H9 109.0
N2 C8 H8 109.0
C7 C8 H8 109.0
H9 C8 H8 107.8
F11 C9 F10 107.7(5)
F11 C9 F7 110.7(6)
F10 C9 F7 103.7(6)
F11 C9 S3 110.9(4)
F10 C9 S3 112.1(4)
F7 C9 S3 111.6(4)
N3 C10 C11 112.6(3)
N3 C10 H17 109.1
C11 C10 H17 109.1
N3 C10 H16 109.1
C11 C10 H16 109.1
H17 C10 H16 107.8
C12 C11 C10 116.2(4)
C12 C11 I3 105.7(3)
C10 C11 I3 106.8(3)
C12 C11 H18 109.3
C10 C11 H18 109.3
I3 C11 H18 109.3
N4 C12 C11 113.5(3)
N4 C12 H20 108.9
C11 C12 H20 108.9
N4 C12 H19 108.9
C11 C12 H19 108.9
H20 C12 H19 107.7
F8 C13 F9 108.4(4)
F8 C13 F12 109.4(5)
F9 C13 F12 107.4(5)
F8 C13 S4 109.4(4)
F9 C13 S4 111.3(3)
F12 C13 S4 111.0(3)
N3 C14 C15 113.1(3)
N3 C14 H11 109.0
C15 C14 H11 109.0
N3 C14 H15 109.0
C15 C14 H15 109.0
H11 C14 H15 107.8
C14 C15 C16 117.5(4)
C14 C15 I4 107.0(3)
C16 C15 I4 106.2(3)
C14 C15 H14 108.6
C16 C15 H14 108.6
I4 C15 H14 108.6
N4 C16 C15 112.8(3)
N4 C16 H12 109.0
C15 C16 H12 109.0
N4 C16 H13 109.0
C15 C16 H13 109.0
H12 C16 H13 107.8

loop_
_geom_bond_atom_site_label_1
_geom_bond_atom_site_label_2
_geom_bond_distance
I1 C4 2.159(4)
I2 C7 2.165(4)
I3 C11 2.160(4)
I4 C15 2.165(4)
S1 O2 1.415(3)
S1 O1 1.424(3)
S1 N1 1.596(4)
S1 C1 1.840(5)
S2 O3 1.417(4)
S2 O4 1.423(3)
S2 N2 1.600(4)
S2 C5 1.843(5)
S3 O7 1.414(4)
S3 O8 1.425(4)
S3 N3 1.596(4)
S3 C9 1.844(5)
S4 O5 1.422(4)
S4 O6 1.426(4)
S4 N4 1.592(3)
S4 C13 1.843(5)
F1 C1 1.329(6)
F2 C5 1.309(6)
F3 C5 1.317(7)
F4 C1 1.313(6)
F5 C1 1.316(6)
F6 C5 1.327(6)
F7 C9 1.306(7)
F8 C13 1.316(6)
F9 C13 1.318(6)
F10 C9 1.303(6)
F11 C9 1.292(6)
F12 C13 1.319(7)
C2 N2 1.482(5)
C2 C4 1.512(6)
C2 H2 0.9900
C2 H1 0.9900
N2 C8 1.490(5)
N3 C10 1.482(5)
N3 C14 1.492(5)
N4 C12 1.478(5)
N4 C16 1.489(5)
N1 C6 1.482(5)
N1 C3 1.490(5)
C3 C4 1.519(6)
C3 H4 0.9900
C3 H3 0.9900
C4 H10 1.0000
C6 C7 1.519(6)
C6 H5 0.9900
C6 H6 0.9900
C7 C8 1.514(6)
C7 H7 1.0000
C8 H9 0.9900
C8 H8 0.9900
C10 C11 1.525(6)
C10 H17 0.9900
C10 H16 0.9900
C11 C12 1.517(6)
C11 H18 1.0000
C12 H20 0.9900
C12 H19 0.9900
C14 C15 1.512(6)
C14 H11 0.9900
C14 H15 0.9900
C15 C16 1.518(6)
C15 H14 1.0000
C16 H12 0.9900
C16 H13 0.9900

loop_
_geom_hbond_atom_site_label_D
_geom_hbond_atom_site_label_H
_geom_hbond_atom_site_label_A
_geom_hbond_distance_DH
_geom_hbond_distance_HA
_geom_hbond_distance_DA
_geom_hbond_angle_DHA
_geom_hbond_site_symmetry_A
C16 H12 F9 0.99 2.60 3.235(5) 122.2 .
C15 H14 O8 1.00 2.55 3.173(6) 120.3 .
C15 H14 O6 1.00 2.66 3.247(6) 117.8 .
C14 H15 I2 0.99 3.26 4.166(4) 152.4 4_566
C12 H20 O4 0.99 2.57 3.053(5) 110.3 3_766
C12 H20 O1 0.99 2.59 3.481(5) 149.5 3_766
C11 H18 O7 1.00 2.62 3.200(6) 116.8 .
C11 H18 O5 1.00 2.54 3.144(6) 119.0 .
C10 H16 O1 0.99 2.60 3.474(6) 147.2 3_766
C10 H17 F7 0.99 2.64 3.165(6) 113.3 .
C7 H7 O4 1.00 2.55 3.157(5) 118.8 .
C7 H7 O1 1.00 2.59 3.193(5) 118.5 .
C6 H6 F4 0.99 2.62 3.264(5) 122.7 .
C6 H5 O8 0.99 2.64 3.190(6) 115.3 3_666
C4 H10 O3 1.00 2.57 3.181(6) 119.5 .
C4 H10 O2 1.00 2.58 3.187(5) 119.0 .
C3 H3 O6 0.99 2.60 3.463(6) 145.2 3_666
C3 H4 F5 0.99 2.63 3.304(6) 125.3 .
C2 H1 O7 0.99 2.65 3.341(5) 126.9 2_655
C2 H1 F2 0.99 2.54 3.226(5) 126.5 .
C2 H2 O6 0.99 2.53 3.407(6) 147.4 3_666
C16 H12 F9 0.99 2.60 3.235(5) 122.2 .
C15 H14 O8 1.00 2.55 3.173(6) 120.3 .
C14 H15 I2 0.99 3.26 4.166(4) 152.4 4_566
C12 H19 F12 0.99 2.64 3.320(5) 125.9 .
C12 H20 O4 0.99 2.57 3.053(5) 110.3 3_766
C12 H20 O1 0.99 2.59 3.481(5) 149.5 3_766
C11 H18 O7 1.00 2.62 3.200(6) 116.8 .
C11 H18 O5 1.00 2.54 3.144(6) 119.0 .
C10 H16 O1 0.99 2.60 3.474(6) 147.2 3_766
C10 H17 F7 0.99 2.64 3.165(6) 113.3 .
C7 H7 O4 1.00 2.55 3.157(5) 118.8 .
C7 H7 O1 1.00 2.59 3.193(5) 118.5 .
C6 H6 F4 0.99 2.62 3.264(5) 122.7 .
C6 H5 O8 0.99 2.64 3.190(6) 115.3 3_666
C4 H10 O3 1.00 2.57 3.181(6) 119.5 .
C4 H10 O2 1.00 2.58 3.187(5) 119.0 .
C3 H3 O6 0.99 2.60 3.463(6) 145.2 3_666
C3 H4 F5 0.99 2.63 3.304(6) 125.3 .
C2 H1 O7 0.99 2.65 3.341(5) 126.9 2_655
C2 H1 F2 0.99 2.54 3.226(5) 126.5 .
C2 H2 O6 0.99 2.53 3.407(6) 147.4 3_666
C16 H12 F9 0.99 2.60 3.235(5) 122.2 .
C15 H14 O8 1.00 2.55 3.173(6) 120.3 .
C15 H14 O6 1.00 2.66 3.247(6) 117.8 .
C11 H18 O7 1.00 2.62 3.200(6) 116.8 .
C11 H18 O5 1.00 2.54 3.144(6) 119.0 .
C7 H7 O4 1.00 2.55 3.157(5) 118.8 .
C7 H7 O1 1.00 2.59 3.193(5) 118.5 .
C6 H6 F4 0.99 2.62 3.264(5) 122.7 .
C4 H10 O3 1.00 2.57 3.181(6) 119.5 .
C4 H10 O2 1.00 2.58 3.187(5) 119.0 .
C3 H4 F5 0.99 2.63 3.304(6) 125.3 .
C2 H2 O6 0.99 2.53 3.407(6) 147.4 3_666
C2 H1 F2 0.99 2.54 3.226(5) 126.5 .
C2 H1 O7 0.99 2.65 3.341(5) 126.9 2_655
C3 H4 F5 0.99 2.63 3.304(6) 125.3 .
C3 H3 O6 0.99 2.60 3.463(6) 145.2 3_666
C4 H10 O2 1.00 2.58 3.187(5) 119.0 .
C4 H10 O3 1.00 2.57 3.181(6) 119.5 .
C6 H5 O8 0.99 2.64 3.190(6) 115.3 3_666
C6 H6 F4 0.99 2.62 3.264(5) 122.7 .
C7 H7 O1 1.00 2.59 3.193(5) 118.5 .
C7 H7 O4 1.00 2.55 3.157(5) 118.8 .
C10 H17 F7 0.99 2.64 3.165(6) 113.3 .
C10 H16 O1 0.99 2.60 3.474(6) 147.2 3_766
C11 H18 O5 1.00 2.54 3.144(6) 119.0 .
C11 H18 O7 1.00 2.62 3.200(6) 116.8 .
C12 H20 O1 0.99 2.59 3.481(5) 149.5 3_766
C12 H20 O4 0.99 2.57 3.053(5) 110.3 3_766
C14 H15 I2 0.99 3.26 4.166(4) 152.4 4_566
C15 H14 O6 1.00 2.66 3.247(6) 117.8 .
C15 H14 O8 1.00 2.55 3.173(6) 120.3 .
C16 H12 F9 0.99 2.60 3.235(5) 122.2 .

loop_
_geom_torsion_atom_site_label_1
_geom_torsion_atom_site_label_2
_geom_torsion_atom_site_label_3
_geom_torsion_atom_site_label_4
_geom_torsion
C4 C2 N2 C8 104.7(4)
C4 C2 N2 S2 -86.1(4)
O3 S2 N2 C2 30.4(4)
O4 S2 N2 C2 166.9(3)
C5 S2 N2 C2 -81.5(4)
O3 S2 N2 C8 -160.2(3)
O4 S2 N2 C8 -23.7(4)
C5 S2 N2 C8 87.9(3)
O7 S3 N3 C10 -25.7(4)
O8 S3 N3 C10 -163.1(3)
C9 S3 N3 C10 85.5(4)
O7 S3 N3 C14 167.0(3)
O8 S3 N3 C14 29.5(4)
C9 S3 N3 C14 -81.9(4)
O5 S4 N4 C12 27.5(4)
O6 S4 N4 C12 164.1(3)
C13 S4 N4 C12 -84.6(3)
O5 S4 N4 C16 -165.8(3)
O6 S4 N4 C16 -29.1(4)
C13 S4 N4 C16 82.2(4)
O2 S1 C1 F4 172.6(3)
O1 S1 C1 F4 -58.2(4)
N1 S1 C1 F4 56.5(4)
O2 S1 C1 F5 52.0(4)
O1 S1 C1 F5 -178.7(4)
N1 S1 C1 F5 -64.0(4)
O2 S1 C1 F1 -67.5(4)
O1 S1 C1 F1 61.8(4)
N1 S1 C1 F1 176.5(3)
O2 S1 N1 C6 162.7(3)
O1 S1 N1 C6 26.5(4)
C1 S1 N1 C6 -84.5(3)
O2 S1 N1 C3 -28.5(4)
O1 S1 N1 C3 -164.7(3)
C1 S1 N1 C3 84.3(3)
C6 N1 C3 C4 -105.0(4)
S1 N1 C3 C4 86.2(4)
N2 C2 C4 C3 -62.5(5)
N2 C2 C4 I1 178.4(3)
N1 C3 C4 C2 63.2(5)
N1 C3 C4 I1 -177.9(3)
O3 S2 C5 F2 -52.9(4)
O4 S2 C5 F2 177.0(4)
N2 S2 C5 F2 62.1(4)
O3 S2 C5 F3 -173.3(4)
O4 S2 C5 F3 56.7(4)
N2 S2 C5 F3 -58.2(4)
O3 S2 C5 F6 67.2(4)
O4 S2 C5 F6 -62.9(5)
N2 S2 C5 F6 -177.8(4)
C3 N1 C6 C7 105.1(4)
S1 N1 C6 C7 -86.2(4)
N1 C6 C7 C8 -64.4(5)
N1 C6 C7 I2 176.7(3)
C2 N2 C8 C7 -105.8(4)
S2 N2 C8 C7 84.9(4)
C6 C7 C8 N2 64.3(5)
I2 C7 C8 N2 -177.6(3)
O7 S3 C9 F11 -44.3(5)
O8 S3 C9 F11 85.9(5)
N3 S3 C9 F11 -158.8(5)
O7 S3 C9 F10 -164.7(4)
O8 S3 C9 F10 -34.5(5)
N3 S3 C9 F10 80.8(5)
O7 S3 C9 F7 79.6(5)
O8 S3 C9 F7 -150.2(5)
N3 S3 C9 F7 -35.0(5)
C14 N3 C10 C11 -104.3(4)
S3 N3 C10 C11 88.6(4)
N3 C10 C11 C12 64.2(5)
N3 C10 C11 I3 -178.1(3)
C16 N4 C12 C11 107.4(4)
S4 N4 C12 C11 -85.8(4)
C10 C11 C12 N4 -66.9(5)
I3 C11 C12 N4 174.8(3)
O5 S4 C13 F8 69.8(4)
O6 S4 C13 F8 -59.5(4)
N4 S4 C13 F8 -174.5(4)
O5 S4 C13 F9 -170.5(4)
O6 S4 C13 F9 60.2(4)
N4 S4 C13 F9 -54.9(4)
O5 S4 C13 F12 -51.0(4)
O6 S4 C13 F12 179.7(4)
N4 S4 C13 F12 64.7(4)
C10 N3 C14 C15 106.5(4)
S3 N3 C14 C15 -86.3(4)
N3 C14 C15 C16 -65.5(5)
N3 C14 C15 I4 175.3(3)
C12 N4 C16 C15 -103.3(4)
S4 N4 C16 C15 90.2(4)
C14 C15 C16 N4 63.4(5)
I4 C15 C16 N4 -177.0(3)
